data_7115668
loop_
_publ_author_name
'Jin-Hua Wang'
'Hai-Tao Feng'
'Yan-Song Zheng'

_publ_section_title
;
 Synthesis of tetraphenylethylene pillar[6]arenes and the selective fast
 quenching of their AIE fluorescence by TNT
;
_journal_name_full Chem.Commun.
_journal_page_first 11407
_journal_paper_doi 10.1039/C4cc05189K
_journal_volume 50
_journal_year 2014
_chemical_formula_sum 'C44 H40 O4'
_chemical_formula_weight 632.76
_chemical_name_systematic
; 
 ? 
;
_space_group_IT_number 19
_symmetry_cell_setting orthorhombic
_symmetry_space_group_name_Hall 'P 2ac 2ab'
_symmetry_space_group_name_H-M 'P 21 21 21'
_atom_sites_solution_hydrogens geom
_atom_sites_solution_primary direct
_atom_sites_solution_secondary difmap
_audit_creation_method SHELXL-97
_cell_angle_alpha 90.00
_cell_angle_beta 90.00
_cell_angle_gamma 90.00
_cell_formula_units_Z 4
_cell_length_a 9.6016(19)
_cell_length_b 14.338(3)
_cell_length_c 24.574(5)
_cell_measurement_reflns_used 8636
_cell_measurement_temperature 113(2)
_cell_measurement_theta_max 26.0023
_cell_measurement_theta_min 1.6574
_cell_volume 3383.0(12)
_computing_cell_refinement crystalclear
_computing_data_collection crystalclear
_computing_data_reduction crystalclear
_computing_molecular_graphics 'Bruker SHELXTL'
_computing_publication_material 'Bruker SHELXTL'
_computing_structure_refinement 'SHELXL-97 (Sheldrick, 1997)'
_computing_structure_solution 'SHELXS-97 (Sheldrick, 1990)'
_diffrn_ambient_temperature 113(2)
_diffrn_measured_fraction_theta_full 1.000
_diffrn_measured_fraction_theta_max 1.000
_diffrn_measurement_device_type 'rigaku saturn'
_diffrn_measurement_method '\w scans'
_diffrn_radiation_monochromator confocal
_diffrn_radiation_source 'rotating anode'
_diffrn_radiation_type MoK\a
_diffrn_radiation_wavelength 0.71073
_diffrn_reflns_av_R_equivalents 0.0835
_diffrn_reflns_av_sigmaI/netI 0.0567
_diffrn_reflns_limit_h_max 11
_diffrn_reflns_limit_h_min -11
_diffrn_reflns_limit_k_max 17
_diffrn_reflns_limit_k_min -16
_diffrn_reflns_limit_l_max 29
_diffrn_reflns_limit_l_min -29
_diffrn_reflns_number 34474
_diffrn_reflns_theta_full 25.01
_diffrn_reflns_theta_max 25.01
_diffrn_reflns_theta_min 1.66
_diffrn_standards_decay_% 0
_diffrn_standards_interval_count 0
_diffrn_standards_interval_time 0
_diffrn_standards_number 0
_exptl_absorpt_coefficient_mu 0.078
_exptl_absorpt_correction_T_max 0.9907
_exptl_absorpt_correction_T_min 0.9845
_exptl_absorpt_correction_type multi-scan
_exptl_absorpt_process_details crystalclear
_exptl_crystal_density_diffrn 1.242
_exptl_crystal_density_method 'not measured'
_exptl_crystal_F_000 1344
_exptl_crystal_size_max 0.20
_exptl_crystal_size_mid 0.18
_exptl_crystal_size_min 0.12
_refine_diff_density_max 0.351
_refine_diff_density_min -0.280
_refine_diff_density_rms 0.070
_refine_ls_abs_structure_details 'Flack H D (1983), Acta Cryst. A39, 876-881'
_refine_ls_abs_structure_Flack 0(2)
_refine_ls_extinction_coef 0.030(3)
_refine_ls_extinction_expression Fc^*^=kFc[1+0.001xFc^2^\l^3^/sin(2\q)]^-1/4^
_refine_ls_extinction_method SHELXL
_refine_ls_goodness_of_fit_ref 1.123
_refine_ls_hydrogen_treatment constr
_refine_ls_matrix_type full
_refine_ls_number_parameters 438
_refine_ls_number_reflns 5968
_refine_ls_number_restraints 0
_refine_ls_restrained_S_all 1.123
_refine_ls_R_factor_all 0.0829
_refine_ls_R_factor_gt 0.0743
_refine_ls_shift/su_max 0.000
_refine_ls_shift/su_mean 0.000
_refine_ls_structure_factor_coef Fsqd
_refine_ls_weighting_details 'calc w=1/[\s^2^(Fo^2^)+(0.1117P)^2^+0.1203P] where P=(Fo^2^+2Fc^2^)/3'
_refine_ls_weighting_scheme calc
_refine_ls_wR_factor_gt 0.1935
_refine_ls_wR_factor_ref 0.2004
_reflns_number_gt 5192
_reflns_number_total 5968
_reflns_threshold_expression >2sigma(I)
_cod_data_source_file c4cc05189k2.cif
_cod_data_source_block r140319g1
_cod_depositor_comments
;
The following automatic conversions were performed:

'_refine_ls_hydrogen_treatment' value 'CONSTR' changed to 'constr'
according to the built-in table from CIF Core dictionary named
'cif_core.dic' version 2.4.1 from 2010-06-29.

Automatic conversion script
Id: cif_fix_values 2827 2014-09-09 07:05:25Z andrius 
;
_cod_original_sg_symbol_H-M P212121
_cod_database_code 7115668

loop_
_symmetry_equiv_pos_as_xyz
'x, y, z'
'-x+1/2, -y, z+1/2'
'x+1/2, -y+1/2, -z'
'-x, y+1/2, -z+1/2'

loop_
_atom_site_label
_atom_site_type_symbol
_atom_site_fract_x
_atom_site_fract_y
_atom_site_fract_z
_atom_site_U_iso_or_equiv
_atom_site_adp_type
_atom_site_occupancy
_atom_site_symmetry_multiplicity
_atom_site_calc_flag
_atom_site_refinement_flags
O1 O 0.8500(3) 0.5027(2) -0.05201(12) 0.0632(8) Uani 1 1 d .
O2 O 0.2968(3) 0.57207(17) -0.00255(11) 0.0569(7) Uani 1 1 d .
O3 O 0.1911(3) -0.27486(19) 0.16205(12) 0.0570(7) Uani 1 1 d .
O4 O 0.7649(3) -0.30022(17) 0.14077(12) 0.0546(7) Uani 1 1 d .
C1 C 0.9477(4) 0.2119(2) 0.16024(15) 0.0438(8) Uani 1 1 d .
C2 C 0.9935(4) 0.3034(2) 0.13683(15) 0.0444(8) Uani 1 1 d .
C3 C 0.9676(5) 0.3254(3) 0.08248(17) 0.0559(10) Uani 1 1 d .
H3 H 0.9185 0.2822 0.0603 0.067 Uiso 1 1 calc R
C4 C 1.0122(5) 0.4094(3) 0.06007(17) 0.0580(10) Uani 1 1 d .
H4 H 0.9944 0.4232 0.0229 0.070 Uiso 1 1 calc R
C5 C 1.0826(4) 0.4727(3) 0.09245(18) 0.0545(10) Uani 1 1 d .
H5 H 1.1126 0.5304 0.0775 0.065 Uiso 1 1 calc R
C6 C 1.1093(4) 0.4524(2) 0.14618(18) 0.0499(9) Uani 1 1 d .
H6 H 1.1575 0.4964 0.1681 0.060 Uiso 1 1 calc R
C7 C 1.0664(4) 0.3677(2) 0.16874(16) 0.0447(9) Uani 1 1 d .
H7 H 1.0867 0.3538 0.2057 0.054 Uiso 1 1 calc R
C8 C 1.0622(4) 0.1561(2) 0.18584(16) 0.0451(9) Uani 1 1 d .
C9 C 1.1942(4) 0.1530(3) 0.16146(18) 0.0527(9) Uani 1 1 d .
H9 H 1.2102 0.1866 0.1287 0.063 Uiso 1 1 calc R
C10 C 1.3009(5) 0.1020(3) 0.18423(18) 0.0561(10) Uani 1 1 d .
H10 H 1.3890 0.0995 0.1667 0.067 Uiso 1 1 calc R
C11 C 1.2804(5) 0.0549(3) 0.2320(2) 0.0620(11) Uani 1 1 d .
H11 H 1.3550 0.0206 0.2476 0.074 Uiso 1 1 calc R
C12 C 1.1526(4) 0.0567(3) 0.25774(18) 0.0515(10) Uani 1 1 d .
H12 H 1.1387 0.0231 0.2906 0.062 Uiso 1 1 calc R
C13 C 1.0436(4) 0.1086(2) 0.23495(16) 0.0468(9) Uani 1 1 d .
H13 H 0.9563 0.1116 0.2530 0.056 Uiso 1 1 calc R
C14 C 0.8139(4) 0.1821(2) 0.15741(14) 0.0427(8) Uani 1 1 d .
C15 C 0.7010(4) 0.2395(2) 0.13292(15) 0.0424(8) Uani 1 1 d .
C16 C 0.6174(5) 0.2029(3) 0.09127(17) 0.0536(10) Uani 1 1 d .
H16 H 0.6250 0.1387 0.0823 0.064 Uiso 1 1 calc R
C17 C 0.5238(5) 0.2584(3) 0.06292(17) 0.0568(10) Uani 1 1 d .
H17 H 0.4705 0.2323 0.0341 0.068 Uiso 1 1 calc R
C18 C 0.5077(4) 0.3520(3) 0.07645(16) 0.0489(9) Uani 1 1 d .
C19 C 0.5811(4) 0.3869(3) 0.12104(16) 0.0504(10) Uani 1 1 d .
H19 H 0.5644 0.4490 0.1329 0.060 Uiso 1 1 calc R
C20 C 0.6779(4) 0.3328(2) 0.14834(15) 0.0466(9) Uani 1 1 d .
H20 H 0.7292 0.3588 0.1777 0.056 Uiso 1 1 calc R
C21 C 0.4183(5) 0.4159(3) 0.04209(17) 0.0559(10) Uani 1 1 d .
H21A H 0.3591 0.4538 0.0666 0.067 Uiso 1 1 calc R
H21B H 0.3557 0.3772 0.0194 0.067 Uiso 1 1 calc R
C22 C 0.4995(4) 0.4812(2) 0.00504(15) 0.0485(9) Uani 1 1 d .
C23 C 0.6384(4) 0.4650(3) -0.00852(16) 0.0528(10) Uani 1 1 d .
H23 H 0.6836 0.4107 0.0049 0.063 Uiso 1 1 calc R
C24 C 0.7124(4) 0.5272(3) -0.04161(16) 0.0513(9) Uani 1 1 d .
C25 C 0.6497(5) 0.6083(3) -0.06009(16) 0.0547(10) Uani 1 1 d .
H25 H 0.7008 0.6523 -0.0810 0.066 Uiso 1 1 calc R
C26 C 0.5093(4) 0.6241(3) -0.04738(16) 0.0520(10) Uani 1 1 d .
H26 H 0.4645 0.6786 -0.0607 0.062 Uiso 1 1 calc R
C27 C 0.4355(4) 0.5623(3) -0.01602(15) 0.0479(9) Uani 1 1 d .
C28 C 0.9276(5) 0.5626(3) -0.0879(2) 0.0656(12) Uani 1 1 d .
H28A H 0.8779 0.5687 -0.1225 0.098 Uiso 1 1 calc R
H28B H 1.0199 0.5356 -0.0944 0.098 Uiso 1 1 calc R
H28C H 0.9380 0.6242 -0.0711 0.098 Uiso 1 1 calc R
C29 C 0.2321(5) 0.6593(3) -0.01625(19) 0.0682(12) Uani 1 1 d .
H29A H 0.2819 0.7103 0.0018 0.102 Uiso 1 1 calc R
H29B H 0.1349 0.6587 -0.0041 0.102 Uiso 1 1 calc R
H29C H 0.2354 0.6683 -0.0558 0.102 Uiso 1 1 calc R
C30 C 0.7732(4) 0.0858(2) 0.17432(14) 0.0408(8) Uani 1 1 d .
C31 C 0.8347(4) 0.0067(2) 0.14972(14) 0.0424(8) Uani 1 1 d .
H31 H 0.9007 0.0148 0.1213 0.051 Uiso 1 1 calc R
C32 C 0.7997(4) -0.0819(2) 0.16657(15) 0.0448(8) Uani 1 1 d .
H32 H 0.8406 -0.1342 0.1490 0.054 Uiso 1 1 calc R
C33 C 0.7048(4) -0.0964(2) 0.20918(14) 0.0423(8) Uani 1 1 d .
C34 C 0.6439(4) -0.0178(2) 0.23311(15) 0.0436(8) Uani 1 1 d .
H34 H 0.5798 -0.0256 0.2622 0.052 Uiso 1 1 calc R
C35 C 0.6753(4) 0.0705(2) 0.21518(15) 0.0438(8) Uani 1 1 d .
H35 H 0.6291 0.1224 0.2310 0.053 Uiso 1 1 calc R
C36 C 0.6671(4) -0.1938(2) 0.22808(16) 0.0455(9) Uani 1 1 d .
H36A H 0.6216 -0.1900 0.2642 0.055 Uiso 1 1 calc R
H36B H 0.7533 -0.2310 0.2322 0.055 Uiso 1 1 calc R
C37 C 0.5700(4) -0.2431(2) 0.18851(15) 0.0422(8) Uani 1 1 d .
C38 C 0.4256(4) -0.2338(2) 0.19459(15) 0.0454(9) Uani 1 1 d .
H38 H 0.3891 -0.1960 0.2230 0.054 Uiso 1 1 calc R
C39 C 0.3351(4) -0.2797(2) 0.15929(15) 0.0487(9) Uani 1 1 d .
C40 C 0.3887(5) -0.3356(3) 0.11808(17) 0.0549(10) Uani 1 1 d .
H40 H 0.3274 -0.3688 0.0947 0.066 Uiso 1 1 calc R
C41 C 0.5307(5) -0.3430(3) 0.11113(16) 0.0536(10) Uani 1 1 d .
H41 H 0.5667 -0.3800 0.0823 0.064 Uiso 1 1 calc R
C42 C 0.6212(4) -0.2973(2) 0.14564(16) 0.0468(9) Uani 1 1 d .
C43 C 0.1333(5) -0.2088(3) 0.19919(18) 0.0601(11) Uani 1 1 d .
H43A H 0.1617 -0.2247 0.2364 0.090 Uiso 1 1 calc R
H43B H 0.0315 -0.2101 0.1966 0.090 Uiso 1 1 calc R
H43C H 0.1671 -0.1462 0.1901 0.090 Uiso 1 1 calc R
C44 C 0.8224(5) -0.3658(3) 0.1035(2) 0.0631(11) Uani 1 1 d .
H44A H 0.7879 -0.4283 0.1121 0.095 Uiso 1 1 calc R
H44B H 0.9242 -0.3649 0.1062 0.095 Uiso 1 1 calc R
H44C H 0.7946 -0.3491 0.0663 0.095 Uiso 1 1 calc R

loop_
_atom_site_aniso_label
_atom_site_aniso_U_11
_atom_site_aniso_U_22
_atom_site_aniso_U_33
_atom_site_aniso_U_23
_atom_site_aniso_U_13
_atom_site_aniso_U_12
O1 0.0602(19) 0.0632(17) 0.0661(18) 0.0189(15) 0.0011(14) -0.0015(14)
O2 0.0626(18) 0.0514(15) 0.0565(16) 0.0079(13) -0.0061(14) 0.0060(14)
O3 0.0513(16) 0.0593(16) 0.0604(17) 0.0034(14) -0.0073(14) -0.0112(13)
O4 0.0598(18) 0.0380(13) 0.0660(17) -0.0026(12) 0.0016(14) 0.0052(12)
C1 0.044(2) 0.0425(18) 0.0449(19) -0.0021(16) -0.0004(16) 0.0062(16)
C2 0.043(2) 0.0414(18) 0.049(2) 0.0003(15) 0.0021(16) -0.0021(16)
C3 0.062(3) 0.058(2) 0.048(2) 0.0000(18) 0.0039(19) -0.0128(19)
C4 0.062(3) 0.060(2) 0.052(2) 0.016(2) -0.001(2) -0.008(2)
C5 0.044(2) 0.048(2) 0.071(3) 0.011(2) 0.0074(19) -0.0007(17)
C6 0.045(2) 0.0348(18) 0.070(3) -0.0025(17) 0.0001(19) -0.0043(16)
C7 0.039(2) 0.0423(19) 0.052(2) 0.0012(16) 0.0003(16) 0.0020(16)
C8 0.049(2) 0.0351(18) 0.051(2) -0.0056(16) 0.0005(17) -0.0030(16)
C9 0.049(2) 0.048(2) 0.061(2) -0.0070(18) 0.0062(19) -0.0001(18)
C10 0.049(2) 0.052(2) 0.067(3) -0.008(2) 0.008(2) 0.008(2)
C11 0.053(3) 0.054(2) 0.080(3) -0.007(2) -0.009(2) 0.010(2)
C12 0.048(2) 0.0419(19) 0.064(2) 0.0015(18) -0.0028(18) -0.0028(17)
C13 0.043(2) 0.045(2) 0.053(2) -0.0029(17) -0.0008(17) 0.0002(17)
C14 0.049(2) 0.0361(17) 0.0430(19) -0.0011(14) 0.0001(16) -0.0010(16)
C15 0.044(2) 0.0358(18) 0.0470(19) 0.0044(15) -0.0013(16) 0.0010(16)
C16 0.065(3) 0.0380(19) 0.058(2) -0.0047(17) -0.007(2) -0.0016(18)
C17 0.072(3) 0.047(2) 0.051(2) 0.0017(17) -0.015(2) -0.009(2)
C18 0.050(2) 0.046(2) 0.051(2) 0.0076(16) -0.0006(18) -0.0022(17)
C19 0.059(2) 0.0365(18) 0.056(2) 0.0033(16) 0.0041(19) 0.0024(17)
C20 0.053(2) 0.0398(18) 0.046(2) 0.0011(16) 0.0022(18) -0.0020(17)
C21 0.058(3) 0.054(2) 0.056(2) 0.0114(19) -0.0041(19) -0.0011(19)
C22 0.055(2) 0.045(2) 0.0453(19) 0.0000(16) -0.0054(18) -0.0011(18)
C23 0.062(3) 0.0407(19) 0.056(2) 0.0111(18) -0.0036(19) 0.0009(18)
C24 0.059(3) 0.047(2) 0.048(2) 0.0044(17) -0.0057(18) -0.0009(19)
C25 0.067(3) 0.046(2) 0.051(2) 0.0061(18) -0.006(2) -0.0100(19)
C26 0.061(3) 0.045(2) 0.050(2) -0.0006(17) -0.0119(19) 0.0016(19)
C27 0.049(2) 0.046(2) 0.049(2) -0.0034(17) -0.0078(17) 0.0016(17)
C28 0.065(3) 0.061(3) 0.070(3) 0.013(2) 0.005(2) -0.008(2)
C29 0.083(3) 0.061(2) 0.061(3) 0.014(2) 0.003(2) 0.024(2)
C30 0.043(2) 0.0390(17) 0.0406(18) -0.0025(14) -0.0056(15) -0.0018(15)
C31 0.045(2) 0.0385(17) 0.0433(18) -0.0030(15) 0.0011(16) 0.0014(16)
C32 0.047(2) 0.0410(18) 0.0462(19) -0.0058(16) -0.0023(16) 0.0051(16)
C33 0.045(2) 0.0395(18) 0.0422(18) 0.0019(15) -0.0113(16) -0.0041(16)
C34 0.042(2) 0.0421(19) 0.0465(19) 0.0011(16) -0.0015(16) 0.0000(16)
C35 0.043(2) 0.0404(18) 0.0475(19) -0.0053(15) -0.0022(16) 0.0079(16)
C36 0.048(2) 0.0384(18) 0.050(2) 0.0024(16) -0.0058(18) -0.0009(16)
C37 0.052(2) 0.0277(16) 0.0466(19) 0.0056(14) 0.0012(16) -0.0026(16)
C38 0.057(2) 0.0346(17) 0.045(2) 0.0009(15) -0.0017(17) 0.0025(17)
C39 0.054(2) 0.0405(19) 0.051(2) 0.0115(18) -0.0051(18) -0.0095(17)
C40 0.070(3) 0.044(2) 0.051(2) 0.0011(18) -0.013(2) -0.011(2)
C41 0.073(3) 0.0390(19) 0.049(2) -0.0014(16) 0.000(2) -0.001(2)
C42 0.054(2) 0.0338(18) 0.053(2) 0.0036(16) -0.0025(18) 0.0046(16)
C43 0.055(3) 0.067(3) 0.058(2) 0.008(2) 0.000(2) -0.001(2)
C44 0.068(3) 0.044(2) 0.077(3) -0.004(2) 0.017(2) 0.007(2)

loop_
_atom_type_symbol
_atom_type_description
_atom_type_scat_dispersion_real
_atom_type_scat_dispersion_imag
_atom_type_scat_source
C C 0.0033 0.0016 'International Tables Vol C Tables 4.2.6.8 and 6.1.1.4'
H H 0.0000 0.0000 'International Tables Vol C Tables 4.2.6.8 and 6.1.1.4'
O O 0.0106 0.0060 'International Tables Vol C Tables 4.2.6.8 and 6.1.1.4'

loop_
_geom_angle_atom_site_label_1
_geom_angle_atom_site_label_2
_geom_angle_atom_site_label_3
_geom_angle
C24 O1 C28 117.0(3)
C27 O2 C29 116.7(3)
C39 O3 C43 116.9(3)
C42 O4 C44 117.5(3)
C14 C1 C8 123.2(3)
C14 C1 C2 122.3(3)
C8 C1 C2 114.4(3)
C3 C2 C7 118.6(3)
C3 C2 C1 120.8(3)
C7 C2 C1 120.6(3)
C4 C3 C2 121.3(4)
C4 C3 H3 119.4
C2 C3 H3 119.4
C5 C4 C3 119.4(4)
C5 C4 H4 120.3
C3 C4 H4 120.3
C6 C5 C4 120.3(4)
C6 C5 H5 119.8
C4 C5 H5 119.8
C5 C6 C7 120.6(4)
C5 C6 H6 119.7
C7 C6 H6 119.7
C2 C7 C6 119.9(4)
C2 C7 H7 120.1
C6 C7 H7 120.1
C13 C8 C9 118.0(4)
C13 C8 C1 121.9(3)
C9 C8 C1 120.1(3)
C10 C9 C8 121.0(4)
C10 C9 H9 119.5
C8 C9 H9 119.5
C11 C10 C9 120.2(4)
C11 C10 H10 119.9
C9 C10 H10 119.9
C10 C11 C12 120.8(4)
C10 C11 H11 119.6
C12 C11 H11 119.6
C11 C12 C13 119.4(4)
C11 C12 H12 120.3
C13 C12 H12 120.3
C8 C13 C12 120.6(4)
C8 C13 H13 119.7
C12 C13 H13 119.7
C1 C14 C15 122.4(3)
C1 C14 C30 121.7(3)
C15 C14 C30 115.7(3)
C16 C15 C20 117.6(3)
C16 C15 C14 120.3(3)
C20 C15 C14 122.1(3)
C17 C16 C15 121.5(3)
C17 C16 H16 119.3
C15 C16 H16 119.3
C16 C17 C18 120.3(4)
C16 C17 H17 119.8
C18 C17 H17 119.8
C17 C18 C19 118.5(4)
C17 C18 C21 120.9(4)
C19 C18 C21 120.5(3)
C20 C19 C18 121.2(3)
C20 C19 H19 119.4
C18 C19 H19 119.4
C19 C20 C15 120.5(4)
C19 C20 H20 119.7
C15 C20 H20 119.7
C18 C21 C22 114.6(3)
C18 C21 H21A 108.6
C22 C21 H21A 108.6
C18 C21 H21B 108.6
C22 C21 H21B 108.6
H21A C21 H21B 107.6
C23 C22 C27 117.8(3)
C23 C22 C21 122.0(3)
C27 C22 C21 120.2(3)
C22 C23 C24 121.1(4)
C22 C23 H23 119.4
C24 C23 H23 119.4
C25 C24 O1 124.4(4)
C25 C24 C23 120.3(4)
O1 C24 C23 115.3(3)
C24 C25 C26 118.7(4)
C24 C25 H25 120.6
C26 C25 H25 120.6
C27 C26 C25 121.1(4)
C27 C26 H26 119.4
C25 C26 H26 119.4
C26 C27 O2 124.6(3)
C26 C27 C22 120.9(4)
O2 C27 C22 114.5(3)
O1 C28 H28A 109.5
O1 C28 H28B 109.5
H28A C28 H28B 109.5
O1 C28 H28C 109.5
H28A C28 H28C 109.5
H28B C28 H28C 109.5
O2 C29 H29A 109.5
O2 C29 H29B 109.5
H29A C29 H29B 109.5
O2 C29 H29C 109.5
H29A C29 H29C 109.5
H29B C29 H29C 109.5
C35 C30 C31 117.7(3)
C35 C30 C14 121.4(3)
C31 C30 C14 120.9(3)
C32 C31 C30 120.6(3)
C32 C31 H31 119.7
C30 C31 H31 119.7
C31 C32 C33 121.3(3)
C31 C32 H32 119.4
C33 C32 H32 119.4
C34 C33 C32 117.7(3)
C34 C33 C36 120.9(3)
C32 C33 C36 121.3(3)
C35 C34 C33 121.1(3)
C35 C34 H34 119.5
C33 C34 H34 119.5
C34 C35 C30 121.6(3)
C34 C35 H35 119.2
C30 C35 H35 119.2
C33 C36 C37 112.2(3)
C33 C36 H36A 109.2
C37 C36 H36A 109.2
C33 C36 H36B 109.2
C37 C36 H36B 109.2
H36A C36 H36B 107.9
C42 C37 C38 118.8(3)
C42 C37 C36 121.6(3)
C38 C37 C36 119.7(3)
C39 C38 C37 120.4(4)
C39 C38 H38 119.8
C37 C38 H38 119.8
O3 C39 C40 115.7(3)
O3 C39 C38 124.6(4)
C40 C39 C38 119.7(4)
C41 C40 C39 120.0(4)
C41 C40 H40 120.0
C39 C40 H40 120.0
C40 C41 C42 120.7(4)
C40 C41 H41 119.7
C42 C41 H41 119.7
C41 C42 O4 124.0(4)
C41 C42 C37 120.4(4)
O4 C42 C37 115.6(3)
O3 C43 H43A 109.5
O3 C43 H43B 109.5
H43A C43 H43B 109.5
O3 C43 H43C 109.5
H43A C43 H43C 109.5
H43B C43 H43C 109.5
O4 C44 H44A 109.5
O4 C44 H44B 109.5
H44A C44 H44B 109.5
O4 C44 H44C 109.5
H44A C44 H44C 109.5
H44B C44 H44C 109.5

loop_
_geom_bond_atom_site_label_1
_geom_bond_atom_site_label_2
_geom_bond_distance
O1 C24 1.391(5)
O1 C28 1.438(5)
O2 C27 1.379(5)
O2 C29 1.437(4)
O3 C39 1.386(5)
O3 C43 1.428(5)
O4 C42 1.386(5)
O4 C44 1.424(5)
C1 C14 1.357(5)
C1 C8 1.498(5)
C1 C2 1.499(5)
C2 C3 1.395(6)
C2 C7 1.398(5)
C3 C4 1.393(5)
C3 H3 0.9500
C4 C5 1.383(6)
C4 H4 0.9500
C5 C6 1.376(6)
C5 H5 0.9500
C6 C7 1.397(5)
C6 H6 0.9500
C7 H7 0.9500
C8 C13 1.397(5)
C8 C9 1.402(6)
C9 C10 1.378(6)
C9 H9 0.9500
C10 C11 1.368(6)
C10 H10 0.9500
C11 C12 1.381(6)
C11 H11 0.9500
C12 C13 1.401(5)
C12 H12 0.9500
C13 H13 0.9500
C14 C15 1.489(5)
C14 C30 1.494(5)
C15 C16 1.403(5)
C15 C20 1.407(5)
C16 C17 1.388(6)
C16 H16 0.9500
C17 C18 1.391(5)
C17 H17 0.9500
C18 C19 1.396(6)
C18 C21 1.513(5)
C19 C20 1.384(5)
C19 H19 0.9500
C20 H20 0.9500
C21 C22 1.522(5)
C21 H21A 0.9900
C21 H21B 0.9900
C22 C23 1.394(6)
C22 C27 1.413(5)
C23 C24 1.401(5)
C23 H23 0.9500
C24 C25 1.386(6)
C25 C26 1.402(6)
C25 H25 0.9500
C26 C27 1.372(5)
C26 H26 0.9500
C28 H28A 0.9800
C28 H28B 0.9800
C28 H28C 0.9800
C29 H29A 0.9800
C29 H29B 0.9800
C29 H29C 0.9800
C30 C35 1.393(5)
C30 C31 1.413(5)
C31 C32 1.379(5)
C31 H31 0.9500
C32 C33 1.404(5)
C32 H32 0.9500
C33 C34 1.400(5)
C33 C36 1.515(5)
C34 C35 1.375(5)
C34 H34 0.9500
C35 H35 0.9500
C36 C37 1.521(5)
C36 H36A 0.9900
C36 H36B 0.9900
C37 C42 1.398(5)
C37 C38 1.401(5)
C38 C39 1.393(5)
C38 H38 0.9500
C39 C40 1.391(6)
C40 C41 1.378(6)
C40 H40 0.9500
C41 C42 1.380(6)
C41 H41 0.9500
C43 H43A 0.9800
C43 H43B 0.9800
C43 H43C 0.9800
C44 H44A 0.9800
C44 H44B 0.9800
C44 H44C 0.9800

loop_
_geom_torsion_atom_site_label_1
_geom_torsion_atom_site_label_2
_geom_torsion_atom_site_label_3
_geom_torsion_atom_site_label_4
_geom_torsion
C14 C1 C2 C3 -54.5(5)
C8 C1 C2 C3 124.4(4)
C14 C1 C2 C7 127.1(4)
C8 C1 C2 C7 -54.0(5)
C7 C2 C3 C4 -0.3(6)
C1 C2 C3 C4 -178.7(4)
C2 C3 C4 C5 -0.5(6)
C3 C4 C5 C6 0.6(6)
C4 C5 C6 C7 0.2(6)
C3 C2 C7 C6 1.0(5)
C1 C2 C7 C6 179.5(3)
C5 C6 C7 C2 -1.1(6)
C14 C1 C8 C13 -42.8(5)
C2 C1 C8 C13 138.3(3)
C14 C1 C8 C9 139.4(4)
C2 C1 C8 C9 -39.5(5)
C13 C8 C9 C10 2.2(6)
C1 C8 C9 C10 -179.9(3)
C8 C9 C10 C11 -1.4(6)
C9 C10 C11 C12 0.8(6)
C10 C11 C12 C13 -1.0(6)
C9 C8 C13 C12 -2.4(5)
C1 C8 C13 C12 179.7(3)
C11 C12 C13 C8 1.8(6)
C8 C1 C14 C15 178.6(3)
C2 C1 C14 C15 -2.6(6)
C8 C1 C14 C30 -7.0(5)
C2 C1 C14 C30 171.9(3)
C1 C14 C15 C16 125.9(4)
C30 C14 C15 C16 -48.9(5)
C1 C14 C15 C20 -51.1(5)
C30 C14 C15 C20 134.1(4)
C20 C15 C16 C17 5.5(6)
C14 C15 C16 C17 -171.5(4)
C15 C16 C17 C18 -2.0(7)
C16 C17 C18 C19 -3.9(6)
C16 C17 C18 C21 173.2(4)
C17 C18 C19 C20 6.0(6)
C21 C18 C19 C20 -171.0(4)
C18 C19 C20 C15 -2.4(6)
C16 C15 C20 C19 -3.4(5)
C14 C15 C20 C19 173.7(3)
C17 C18 C21 C22 -103.4(4)
C19 C18 C21 C22 73.6(5)
C18 C21 C22 C23 18.5(5)
C18 C21 C22 C27 -160.3(3)
C27 C22 C23 C24 0.4(6)
C21 C22 C23 C24 -178.4(3)
C28 O1 C24 C25 -5.1(6)
C28 O1 C24 C23 177.2(3)
C22 C23 C24 C25 2.2(6)
C22 C23 C24 O1 -180.0(4)
O1 C24 C25 C26 179.1(4)
C23 C24 C25 C26 -3.3(6)
C24 C25 C26 C27 1.8(6)
C25 C26 C27 O2 -178.8(4)
C25 C26 C27 C22 0.8(6)
C29 O2 C27 C26 -8.9(5)
C29 O2 C27 C22 171.4(3)
C23 C22 C27 C26 -1.9(5)
C21 C22 C27 C26 176.9(4)
C23 C22 C27 O2 177.7(3)
C21 C22 C27 O2 -3.4(5)
C1 C14 C30 C35 121.4(4)
C15 C14 C30 C35 -63.7(5)
C1 C14 C30 C31 -57.7(5)
C15 C14 C30 C31 117.1(4)
C35 C30 C31 C32 -1.1(5)
C14 C30 C31 C32 178.1(3)
C30 C31 C32 C33 -1.3(5)
C31 C32 C33 C34 1.7(5)
C31 C32 C33 C36 -179.5(3)
C32 C33 C34 C35 0.5(5)
C36 C33 C34 C35 -178.4(3)
C33 C34 C35 C30 -2.9(5)
C31 C30 C35 C34 3.2(5)
C14 C30 C35 C34 -176.0(3)
C34 C33 C36 C37 104.0(4)
C32 C33 C36 C37 -74.8(4)
C33 C36 C37 C42 89.9(4)
C33 C36 C37 C38 -89.6(4)
C42 C37 C38 C39 1.5(5)
C36 C37 C38 C39 -178.9(3)
C43 O3 C39 C40 -172.1(3)
C43 O3 C39 C38 8.5(5)
C37 C38 C39 O3 180.0(3)
C37 C38 C39 C40 0.6(5)
O3 C39 C40 C41 178.4(3)
C38 C39 C40 C41 -2.2(5)
C39 C40 C41 C42 1.7(6)
C40 C41 C42 O4 -179.0(3)
C40 C41 C42 C37 0.4(5)
C44 O4 C42 C41 -10.2(5)
C44 O4 C42 C37 170.3(3)
C38 C37 C42 C41 -2.0(5)
C36 C37 C42 C41 178.4(3)
C38 C37 C42 O4 177.5(3)
C36 C37 C42 O4 -2.1(5)
